data_7241477
loop_
_publ_author_name
'Tan, Davin'
'Ng, Zi Xuan'
'Ganguly, Rakesh'
'Li, Yongxin'
'Soo, Han Sen'
'Mohamed, Sharmarke'
'Garc\'ia, Felipe'

_publ_section_title
;
 Investigating the solid-state assembly of pharmaceutically-relevant
 N,N-dimethyl-O-thiocarbamates in the absence of labile hydrogen bonds
;
_journal_name_full CrystEngComm
_journal_paper_doi 10.1039/D0CE01336F
_journal_year 2020
_chemical_formula_sum 'C10 H13 N O S'
_chemical_formula_weight 195.27
_space_group_crystal_system monoclinic
_space_group_IT_number 14
_space_group_name_Hall '-P 2ybc'
_space_group_name_H-M_alt 'P 1 21/c 1'
_atom_sites_solution_hydrogens geom
_audit_update_record
;
2018-03-21 deposited with the CCDC.	2020-10-30 downloaded from the CCDC.
;
_cell_angle_alpha 90
_cell_angle_beta 106.6239(13)
_cell_angle_gamma 90
_cell_formula_units_Z 4
_cell_length_a 8.0113(3)
_cell_length_b 9.6951(3)
_cell_length_c 13.9342(4)
_cell_measurement_reflns_used 310
_cell_measurement_temperature 138.(2)
_cell_measurement_theta_max 28.5696
_cell_measurement_theta_min 2.6475
_cell_volume 1037.04(6)
_computing_cell_refinement 'APEX3 v2017.3-0 (Bruker AXS)'
_computing_data_collection 'APEX3 (Bruker AXS Inc., 2017)'
_computing_data_reduction 'SAINT V8.38A (Bruker AXS Inc., 2017)'
_computing_publication_material 'APEX3 (Bruker AXS Inc., 2017)'
_computing_structure_refinement 'SHELXL-2016/6 (Sheldrick, 2016)'
_computing_structure_solution 'XS, VERSION 2013/1'
_diffrn_ambient_temperature 138.(2)
_diffrn_detector_area_resol_mean 7.4074
_diffrn_measured_fraction_theta_full 0.992
_diffrn_measured_fraction_theta_max 0.992
_diffrn_measurement_device_type 'Photon II CPADs detector'
_diffrn_measurement_method 'phi and omega scans'
_diffrn_radiation_monochromator 'Multilayer Mirror'
_diffrn_radiation_type MoK\a
_diffrn_radiation_wavelength 0.71073
_diffrn_reflns_av_R_equivalents 0.0560
_diffrn_reflns_av_unetI/netI 0.0498
_diffrn_reflns_limit_h_max 11
_diffrn_reflns_limit_h_min -11
_diffrn_reflns_limit_k_max 14
_diffrn_reflns_limit_k_min -14
_diffrn_reflns_limit_l_max 20
_diffrn_reflns_limit_l_min -20
_diffrn_reflns_number 14471
_diffrn_reflns_theta_full 31.05
_diffrn_reflns_theta_max 31.05
_diffrn_reflns_theta_min 2.60
_diffrn_source 'Incoatec microfocus source'
_diffrn_source_type 'Bruker D8 Quest'
_exptl_absorpt_coefficient_mu 0.273
_exptl_absorpt_correction_T_max 0.75
_exptl_absorpt_correction_T_min 0.64
_exptl_absorpt_correction_type 'Numerical Mu Calculated'
_exptl_absorpt_process_details
;
SADABS-2016/2 - Bruker AXS area detector scaling and absorption correction
;
_exptl_crystal_colour 'light yellow'
_exptl_crystal_density_diffrn 1.251
_exptl_crystal_density_method 'not measured'
_exptl_crystal_description block
_exptl_crystal_F_000 416
_exptl_crystal_size_max 0.497
_exptl_crystal_size_mid 0.378
_exptl_crystal_size_min 0.276
_refine_diff_density_max 0.337
_refine_diff_density_min -0.225
_refine_ls_extinction_method none
_refine_ls_goodness_of_fit_ref 1.054
_refine_ls_hydrogen_treatment constr
_refine_ls_matrix_type full
_refine_ls_number_parameters 121
_refine_ls_number_reflns 3299
_refine_ls_number_restraints 0
_refine_ls_restrained_S_all 1.054
_refine_ls_R_factor_all 0.0645
_refine_ls_R_factor_gt 0.0453
_refine_ls_shift/su_max 0.013
_refine_ls_shift/su_mean 0.001
_refine_ls_structure_factor_coef Fsqd
_refine_ls_weighting_details 'w=1/[\s^2^(Fo^2^)+(0.0338P)^2^+0.4866P] where P=(Fo^2^+2Fc^2^)/3'
_refine_ls_weighting_scheme calc
_refine_ls_wR_factor_gt 0.0975
_refine_ls_wR_factor_ref 0.1085
_reflns_number_gt 2591
_reflns_number_total 3299
_reflns_threshold_expression 'I > 2\s(I)'
_cod_data_source_file d0ce01336f2.cif
_cod_data_source_block fg748m
_cod_database_code 7241477

loop_
_space_group_symop_operation_xyz
'x, y, z'
'-x, y+1/2, -z+1/2'
'-x, -y, -z'
'x, -y-1/2, z-1/2'

loop_
_atom_site_type_symbol
_atom_site_label
_atom_site_fract_x
_atom_site_fract_y
_atom_site_fract_z
_atom_site_U_iso_or_equiv
_atom_site_adp_type
_atom_site_calc_flag
_atom_site_refinement_flags_adp
_atom_site_refinement_flags_occupancy
_atom_site_refinement_flags_posn
_atom_site_occupancy
_atom_site_disorder_assembly
_atom_site_disorder_group
C C1 0.33781(18) 0.62565(14) 0.37433(10) 0.0223(3) Uani d . . . 1 . .
C C2 0.48747(19) 0.69931(16) 0.37906(11) 0.0277(3) Uani d . . . 1 . .
H H2 0.542947 0.752134 0.436801 0.033 Uiso calc U . R 1 . .
C C3 0.55524(19) 0.69485(15) 0.29825(12) 0.0273(3) Uani d . . . 1 . .
H H3 0.658715 0.744672 0.301231 0.033 Uiso calc U . R 1 . .
C C4 0.47533(19) 0.61916(14) 0.21291(10) 0.0226(3) Uani d . . . 1 . .
C C5 0.5515(2) 0.6129(2) 0.12619(13) 0.0373(4) Uani d . . . 1 . .
H H5A 0.605995 0.701557 0.119658 0.056 Uiso calc U . R 1 . .
H H5B 0.45891 0.593376 0.064499 0.056 Uiso calc U . R 1 . .
H H5C 0.639372 0.53965 0.137875 0.056 Uiso calc U . R 1 . .
C C6 0.3242(2) 0.54735(15) 0.21059(11) 0.0262(3) Uani d . . . 1 . .
H H6 0.266637 0.496109 0.152424 0.031 Uiso calc U . R 1 . .
C C7 0.25553(19) 0.54884(15) 0.29145(11) 0.0253(3) Uani d . . . 1 . .
H H7 0.153484 0.497672 0.289506 0.03 Uiso calc U . R 1 . .
C C8 0.14830(17) 0.70875(14) 0.46572(10) 0.0205(3) Uani d . . . 1 . .
C C9 0.1960(2) 0.58732(16) 0.62548(11) 0.0289(3) Uani d . . . 1 . .
H H9A 0.132168 0.499888 0.611668 0.043 Uiso calc U . R 1 . .
H H9B 0.198826 0.619735 0.69255 0.043 Uiso calc U . R 1 . .
H H9C 0.315283 0.573508 0.622041 0.043 Uiso calc U . R 1 . .
C C10 -0.0369(2) 0.76389(18) 0.57069(12) 0.0318(3) Uani d . . . 1 . .
H H10A -0.040874 0.858272 0.544963 0.048 Uiso calc U . R 1 . .
H H10B -0.021643 0.766523 0.643011 0.048 Uiso calc U . R 1 . .
H H10C -0.146101 0.716444 0.537245 0.048 Uiso calc U . R 1 . .
N N1 0.10875(15) 0.69004(12) 0.55113(9) 0.0225(2) Uani d . . . 1 . .
O O1 0.27668(14) 0.62060(11) 0.45933(7) 0.0286(2) Uani d . . . 1 . .
S S1 0.05694(5) 0.82277(4) 0.37714(3) 0.02967(12) Uani d . . . 1 . .

loop_
_atom_site_aniso_label
_atom_site_aniso_U_11
_atom_site_aniso_U_22
_atom_site_aniso_U_33
_atom_site_aniso_U_12
_atom_site_aniso_U_13
_atom_site_aniso_U_23
C1 0.0240(7) 0.0243(6) 0.0197(6) 0.0077(5) 0.0081(5) 0.0022(5)
C2 0.0238(7) 0.0322(8) 0.0249(7) 0.0027(6) 0.0035(6) -0.0079(6)
C3 0.0217(7) 0.0270(7) 0.0343(8) -0.0017(5) 0.0096(6) -0.0019(6)
C4 0.0254(7) 0.0216(6) 0.0226(6) 0.0055(5) 0.0095(5) 0.0039(5)
C5 0.0401(9) 0.0450(10) 0.0324(8) 0.0055(8) 0.0194(7) 0.0052(7)
C6 0.0286(7) 0.0268(7) 0.0228(6) -0.0024(6) 0.0067(6) -0.0049(6)
C7 0.0249(7) 0.0258(7) 0.0273(7) -0.0051(6) 0.0107(6) -0.0031(6)
C8 0.0187(6) 0.0224(6) 0.0200(6) 0.0006(5) 0.0048(5) -0.0013(5)
C9 0.0336(8) 0.0308(7) 0.0227(7) 0.0025(6) 0.0090(6) 0.0063(6)
C10 0.0268(7) 0.0433(9) 0.0283(7) 0.0061(7) 0.0129(6) -0.0025(7)
N1 0.0222(6) 0.0265(6) 0.0199(5) 0.0023(5) 0.0078(4) 0.0012(4)
O1 0.0326(6) 0.0351(6) 0.0210(5) 0.0144(5) 0.0126(4) 0.0068(4)
S1 0.0297(2) 0.0347(2) 0.02545(18) 0.01255(16) 0.00928(15) 0.00941(15)

loop_
_atom_type_symbol
_atom_type_description
_atom_type_scat_dispersion_real
_atom_type_scat_dispersion_imag
_atom_type_scat_source
C C 0.0033 0.0016 'International Tables Vol C Tables 4.2.6.8 and 6.1.1.4'
H H 0.0000 0.0000 'International Tables Vol C Tables 4.2.6.8 and 6.1.1.4'
N N 0.0061 0.0033 'International Tables Vol C Tables 4.2.6.8 and 6.1.1.4'
O O 0.0106 0.0060 'International Tables Vol C Tables 4.2.6.8 and 6.1.1.4'
S S 0.1246 0.1234 'International Tables Vol C Tables 4.2.6.8 and 6.1.1.4'

loop_
_geom_angle_atom_site_label_1
_geom_angle_atom_site_label_2
_geom_angle_atom_site_label_3
_geom_angle_site_symmetry_1
_geom_angle_site_symmetry_3
_geom_angle
_geom_angle_publ_flag
C7 C1 C2 . . 121.45(13) ?
C7 C1 O1 . . 119.36(13) ?
C2 C1 O1 . . 118.99(13) ?
C1 C2 C3 . . 118.85(13) ?
C2 C3 C4 . . 121.43(13) ?
C3 C4 C6 . . 118.06(13) ?
C3 C4 C5 . . 121.08(14) ?
C6 C4 C5 . . 120.85(14) ?
C7 C6 C4 . . 121.40(13) ?
C1 C7 C6 . . 118.79(13) ?
N1 C8 O1 . . 110.58(12) ?
N1 C8 S1 . . 126.05(11) ?
O1 C8 S1 . . 123.37(10) ?
C8 N1 C10 . . 120.57(12) ?
C8 N1 C9 . . 122.65(12) ?
C10 N1 C9 . . 116.55(12) ?
C8 O1 C1 . . 119.05(11) ?

loop_
_geom_bond_atom_site_label_1
_geom_bond_atom_site_label_2
_geom_bond_site_symmetry_2
_geom_bond_distance
_geom_bond_publ_flag
C1 C7 . 1.374(2) ?
C1 C2 . 1.381(2) ?
C1 O1 . 1.4060(16) ?
C2 C3 . 1.384(2) ?
C3 C4 . 1.388(2) ?
C4 C6 . 1.389(2) ?
C4 C5 . 1.503(2) ?
C6 C7 . 1.388(2) ?
C8 N1 . 1.3287(17) ?
C8 O1 . 1.3596(16) ?
C8 S1 . 1.6626(14) ?
C9 N1 . 1.4625(18) ?
C10 N1 . 1.4599(18) ?
